data_7039516
loop_
_publ_author_name
'Zhao, Minggang'
'Wang, Lixia'
'Li, Pangpang'
'Ma, Jianping'
'Zheng, Wenjun'

_publ_section_title
;
 1,2,4-Diazaphospholide complexes of lanthanum(iii), cerium(iii),
 neodymium(iii), praseodymium(iii), and samarium(iii): synthesis, X-ray
 structural characterization, and magnetic susceptibility studies.
;
_journal_issue 27
_journal_name_full 'Dalton transactions (Cambridge, England : 2003)'
_journal_page_first 11172
_journal_page_last 11181
_journal_paper_doi 10.1039/c6dt00696e
_journal_volume 45
_journal_year 2016
_chemical_formula_sum 'C38 H70 Ce N6 O2 P3'
_chemical_formula_weight 876.03
_chemical_name_systematic
; 
 ? 
;
_space_group_IT_number 15
_symmetry_cell_setting monoclinic
_symmetry_space_group_name_Hall '-C 2yc'
_symmetry_space_group_name_H-M 'C 1 2/c 1'
_atom_sites_solution_hydrogens geom
_atom_sites_solution_primary direct
_atom_sites_solution_secondary difmap
_audit_creation_method SHELXL-97
_audit_update_record
;
2016-04-22 deposited with the CCDC.
2016-05-27 downloaded from the CCDC.
;
_cell_angle_alpha 90.00
_cell_angle_beta 102.538(6)
_cell_angle_gamma 90.00
_cell_formula_units_Z 4
_cell_length_a 18.7512(14)
_cell_length_b 12.8964(7)
_cell_length_c 20.2950(11)
_cell_measurement_reflns_used 3175
_cell_measurement_temperature 293(2)
_cell_measurement_theta_max 25.995
_cell_measurement_theta_min 2.993
_cell_volume 4790.8(5)
_computing_cell_refinement
;
CrysAlisPro, Agilent Technologies,
Version 1.171.36.28 (release 01-02-2013 CrysAlis171 .NET)
(compiled Feb  1 2013,16:14:44)
;
_computing_data_collection
;
CrysAlisPro, Agilent Technologies,
Version 1.171.36.28 (release 01-02-2013 CrysAlis171 .NET)
(compiled Feb  1 2013,16:14:44)
;
_computing_data_reduction
;
CrysAlisPro, Agilent Technologies,
Version 1.171.36.28 (release 01-02-2013 CrysAlis171 .NET)
(compiled Feb  1 2013,16:14:44)
;
_computing_molecular_graphics 'SHELXL-97 (Sheldrick, 1997)'
_computing_publication_material 'SHELXL-97 (Sheldrick, 1997)'
_computing_structure_refinement 'SHELXL-97 (Sheldrick, 1997)'
_computing_structure_solution 'SHELXS-97 (Sheldrick, 1990)'
_diffrn_ambient_temperature 293(2)
_diffrn_detector_area_resol_mean 16.0710
_diffrn_measured_fraction_theta_full 0.998
_diffrn_measured_fraction_theta_max 0.998
_diffrn_measurement_device_type 'Xcalibur, Eos, Gemini'
_diffrn_measurement_method '\w scans'
_diffrn_radiation_monochromator graphite
_diffrn_radiation_source 'fine-focus sealed tube'
_diffrn_radiation_type MoK\a
_diffrn_radiation_wavelength 0.71073
_diffrn_reflns_av_R_equivalents 0.0332
_diffrn_reflns_av_unetI/netI 0.0516
_diffrn_reflns_limit_h_max 13
_diffrn_reflns_limit_h_min -23
_diffrn_reflns_limit_k_max 15
_diffrn_reflns_limit_k_min -14
_diffrn_reflns_limit_l_max 24
_diffrn_reflns_limit_l_min -25
_diffrn_reflns_number 10593
_diffrn_reflns_theta_full 25.99
_diffrn_reflns_theta_max 25.99
_diffrn_reflns_theta_min 2.99
_exptl_absorpt_coefficient_mu 1.085
_exptl_absorpt_correction_T_max 1.00000
_exptl_absorpt_correction_T_min 0.57788
_exptl_absorpt_correction_type multi-scan
_exptl_absorpt_process_details
;
CrysAlisPro, Agilent Technologies,
Version 1.171.36.28 (release 01-02-2013 CrysAlis171 .NET)
(compiled Feb  1 2013,16:14:44)
Empirical absorption correction using spherical harmonics,
 implemented in SCALE3 ABSPACK scaling algorithm.
;
_exptl_crystal_colour colourless
_exptl_crystal_density_diffrn 1.215
_exptl_crystal_density_method 'not measured'
_exptl_crystal_description block
_exptl_crystal_F_000 1836
_exptl_crystal_size_max 0.211
_exptl_crystal_size_mid 0.155
_exptl_crystal_size_min 0.123
_refine_diff_density_max 0.579
_refine_diff_density_min -0.611
_refine_diff_density_rms 0.075
_refine_ls_extinction_method none
_refine_ls_goodness_of_fit_ref 1.047
_refine_ls_hydrogen_treatment mixed
_refine_ls_matrix_type full
_refine_ls_number_parameters 275
_refine_ls_number_reflns 4699
_refine_ls_number_restraints 83
_refine_ls_restrained_S_all 1.092
_refine_ls_R_factor_all 0.0533
_refine_ls_R_factor_gt 0.0414
_refine_ls_shift/su_max 0.000
_refine_ls_shift/su_mean 0.000
_refine_ls_structure_factor_coef Fsqd
_refine_ls_weighting_details 'calc w=1/[\s^2^(Fo^2^)+(0.0560P)^2^+0.5127P] where P=(Fo^2^+2Fc^2^)/3'
_refine_ls_weighting_scheme calc
_refine_ls_wR_factor_gt 0.0982
_refine_ls_wR_factor_ref 0.1049
_reflns_number_gt 4001
_reflns_number_total 4699
_reflns_threshold_expression >2sigma(I)
_cod_data_source_file c6dt00696e2.cif
_cod_data_source_block 140426-1
_cod_depositor_comments 'Adding full bibliography for 7039512--7039521.cif.'
_cod_original_cell_volume 4790.7(5)
_cod_original_sg_symbol_H-M 'C 2/c '
_cod_database_code 7039516

loop_
_symmetry_equiv_pos_as_xyz
'x, y, z'
'-x, y, -z+1/2'
'x+1/2, y+1/2, z'
'-x+1/2, y+1/2, -z+1/2'
'-x, -y, -z'
'x, -y, z-1/2'
'-x+1/2, -y+1/2, -z'
'x+1/2, -y+1/2, z-1/2'

loop_
_atom_site_label
_atom_site_type_symbol
_atom_site_fract_x
_atom_site_fract_y
_atom_site_fract_z
_atom_site_U_iso_or_equiv
_atom_site_adp_type
_atom_site_occupancy
_atom_site_symmetry_multiplicity
_atom_site_calc_flag
_atom_site_refinement_flags
_atom_site_disorder_assembly
_atom_site_disorder_group
Ce1 Ce 1.0000 0.32836(2) 0.7500 0.03662(12) Uani 1 2 d S . .
P1 P 0.88043(7) 0.45094(10) 0.92742(5) 0.0585(3) Uani 1 1 d . . .
P2 P 1.0000 -0.05198(14) 0.7500 0.0851(7) Uani 1 2 d S . .
N1 N 0.94722(18) 0.4432(3) 0.82863(15) 0.0442(8) Uani 1 1 d . . .
N2 N 0.92940(19) 0.3423(2) 0.83975(16) 0.0451(8) Uani 1 1 d . . .
N3 N 0.96706(18) 0.1417(3) 0.72666(17) 0.0483(8) Uani 1 1 d . . .
O1 O 0.88328(16) 0.3794(2) 0.66804(13) 0.0577(8) Uani 1 1 d . C .
C1 C 0.8934(2) 0.3336(3) 0.88929(18) 0.0472(10) Uani 1 1 d . . .
C2 C 0.9261(2) 0.5095(3) 0.87047(17) 0.0453(9) Uani 1 1 d . . .
C3 C 0.8658(3) 0.2257(4) 0.9049(2) 0.0615(12) Uani 1 1 d . . .
C4 C 0.8071(5) 0.1939(6) 0.8439(4) 0.159(4) Uani 1 1 d . . .
H4A H 0.8118 0.2350 0.8056 0.238 Uiso 1 1 calc R . .
H4B H 0.7597 0.2047 0.8534 0.238 Uiso 1 1 calc R . .
H4C H 0.8129 0.1219 0.8342 0.238 Uiso 1 1 calc R . .
C5 C 0.9264(5) 0.1492(5) 0.9148(5) 0.146(4) Uani 1 1 d . . .
H5A H 0.9631 0.1680 0.9538 0.219 Uiso 1 1 calc R . .
H5B H 0.9475 0.1486 0.8757 0.219 Uiso 1 1 calc R . .
H5C H 0.9079 0.0814 0.9213 0.219 Uiso 1 1 calc R . .
C6 C 0.8341(4) 0.2309(6) 0.9667(3) 0.124(3) Uani 1 1 d . . .
H6A H 0.8110 0.1660 0.9724 0.187 Uiso 1 1 calc R . .
H6B H 0.7985 0.2855 0.9615 0.187 Uiso 1 1 calc R . .
H6C H 0.8723 0.2443 1.0056 0.187 Uiso 1 1 calc R . .
C7 C 0.9389(3) 0.6255(3) 0.8631(2) 0.0547(11) Uani 1 1 d . . .
C8 C 0.9242(4) 0.6850(4) 0.9240(3) 0.094(2) Uani 1 1 d . . .
H8A H 0.8744 0.6748 0.9272 0.142 Uiso 1 1 calc R . .
H8B H 0.9330 0.7576 0.9187 0.142 Uiso 1 1 calc R . .
H8C H 0.9562 0.6600 0.9644 0.142 Uiso 1 1 calc R . .
C9 C 0.8867(4) 0.6649(4) 0.7990(3) 0.0841(17) Uani 1 1 d . . .
H9A H 0.8936 0.6251 0.7609 0.126 Uiso 1 1 calc R . .
H9B H 0.8966 0.7366 0.7921 0.126 Uiso 1 1 calc R . .
H9C H 0.8371 0.6575 0.8039 0.126 Uiso 1 1 calc R . .
C10 C 1.0181(3) 0.6448(4) 0.8587(3) 0.0868(18) Uani 1 1 d . . .
H10A H 1.0499 0.6276 0.9011 0.130 Uiso 1 1 calc R . .
H10B H 1.0243 0.7165 0.8486 0.130 Uiso 1 1 calc R . .
H10C H 1.0299 0.6024 0.8237 0.130 Uiso 1 1 calc R . .
C11 C 0.9429(2) 0.0463(3) 0.7095(2) 0.0606(12) Uani 1 1 d . A .
C12 C 0.8711(3) 0.0294(4) 0.6588(3) 0.0789(16) Uani 1 1 d D . .
C13 C 0.8199(5) 0.1140(7) 0.6529(5) 0.095(3) Uani 0.60 1 d PDU A 1
H13A H 0.7796 0.1015 0.6156 0.143 Uiso 0.60 1 calc PR A 1
H13B H 0.8437 0.1775 0.6455 0.143 Uiso 0.60 1 calc PR A 1
H13C H 0.8022 0.1195 0.6938 0.143 Uiso 0.60 1 calc PR A 1
C14 C 0.8944(9) 0.0183(15) 0.5870(7) 0.151(5) Uani 0.50 1 d PDU A 1
H14A H 0.8519 0.0040 0.5523 0.227 Uiso 0.50 1 calc PR A 1
H14B H 0.9288 -0.0375 0.5892 0.227 Uiso 0.50 1 calc PR A 1
H14C H 0.9165 0.0817 0.5767 0.227 Uiso 0.50 1 calc PR A 1
C15 C 0.8410(9) -0.0786(11) 0.6628(9) 0.129(5) Uani 0.50 1 d PDU A 1
H15A H 0.8181 -0.0830 0.7006 0.194 Uiso 0.50 1 calc PR A 1
H15B H 0.8802 -0.1280 0.6682 0.194 Uiso 0.50 1 calc PR A 1
H15C H 0.8058 -0.0935 0.6220 0.194 Uiso 0.50 1 calc PR A 1
C13' C 0.8154(7) -0.0122(14) 0.7058(7) 0.109(4) Uani 0.40 1 d PDU A 2
H13D H 0.7746 -0.0471 0.6778 0.163 Uiso 0.40 1 calc PR A 2
H13E H 0.7981 0.0457 0.7277 0.163 Uiso 0.40 1 calc PR A 2
H13F H 0.8410 -0.0594 0.7393 0.163 Uiso 0.40 1 calc PR A 2
C14' C 0.8752(9) 0.0909(14) 0.5931(8) 0.156(5) Uani 0.50 1 d PDU A 2
H14D H 0.9253 0.0971 0.5897 0.235 Uiso 0.50 1 calc PR A 2
H14E H 0.8548 0.1588 0.5949 0.235 Uiso 0.50 1 calc PR A 2
H14F H 0.8482 0.0545 0.5544 0.235 Uiso 0.50 1 calc PR A 2
C15' C 0.8684(10) -0.0695(13) 0.6211(9) 0.127(5) Uani 0.50 1 d PDU A 2
H15D H 0.9107 -0.0748 0.6018 0.190 Uiso 0.50 1 calc PR A 2
H15E H 0.8251 -0.0712 0.5857 0.190 Uiso 0.50 1 calc PR A 2
H15F H 0.8677 -0.1266 0.6513 0.190 Uiso 0.50 1 calc PR A 2
C16 C 0.8145(3) 0.4058(6) 0.6833(3) 0.0907(16) Uani 1 1 d U C .
H16A H 0.8162 0.4756 0.7012 0.109 Uiso 1 1 calc R . .
H16B H 0.8033 0.3584 0.7167 0.109 Uiso 1 1 calc R . .
C17 C 0.7584(3) 0.3985(6) 0.6203(3) 0.1012(16) Uani 1 1 d DU . .
H17A H 0.7170 0.4416 0.6223 0.121 Uiso 0.50 1 d PR B 1
H17B H 0.7430 0.3276 0.6093 0.121 Uiso 0.50 1 d PR B 1
H17C H 0.7310 0.4626 0.6123 0.121 Uiso 0.50 1 d PR B 2
H17D H 0.7250 0.3416 0.6233 0.121 Uiso 0.50 1 d PR B 2
C18 C 0.7995(6) 0.4385(11) 0.5744(6) 0.096(2) Uani 0.50 1 d PDU C 1
H18A H 0.8030 0.5134 0.5776 0.115 Uiso 0.50 1 calc PR C 1
H18B H 0.7768 0.4198 0.5283 0.115 Uiso 0.50 1 calc PR C 1
C18' C 0.7982(6) 0.3756(12) 0.5624(6) 0.093(2) Uani 0.50 1 d PDU C 2
H18C H 0.7879 0.3058 0.5451 0.112 Uiso 0.50 1 calc PR C 2
H18D H 0.7839 0.4247 0.5256 0.112 Uiso 0.50 1 calc PR C 2
C19 C 0.8767(3) 0.3878(5) 0.5959(2) 0.0868(15) Uani 1 1 d DU . .
H19A H 0.8771 0.3197 0.5748 0.104 Uiso 0.50 1 d PR C 1
H19B H 0.9141 0.4317 0.5798 0.104 Uiso 0.50 1 d PR C 1
H19C H 0.9031 0.3327 0.5798 0.104 Uiso 0.50 1 d PR C 2
H19D H 0.8941 0.4537 0.5858 0.104 Uiso 0.50 1 d PR C 2

loop_
_atom_site_aniso_label
_atom_site_aniso_U_11
_atom_site_aniso_U_22
_atom_site_aniso_U_33
_atom_site_aniso_U_23
_atom_site_aniso_U_13
_atom_site_aniso_U_12
Ce1 0.0400(2) 0.03120(18) 0.03827(17) 0.000 0.00776(12) 0.000
P1 0.0706(8) 0.0598(8) 0.0516(6) -0.0056(5) 0.0275(6) -0.0025(7)
P2 0.0655(13) 0.0325(10) 0.1408(18) 0.000 -0.0135(12) 0.000
N1 0.049(2) 0.0377(19) 0.0476(17) -0.0026(14) 0.0146(15) -0.0026(16)
N2 0.052(2) 0.0391(19) 0.0447(17) 0.0012(13) 0.0115(15) -0.0021(16)
N3 0.0367(19) 0.0374(19) 0.065(2) -0.0059(14) -0.0022(15) 0.0017(15)
O1 0.0542(19) 0.065(2) 0.0500(15) 0.0082(14) 0.0025(13) 0.0068(16)
C1 0.052(2) 0.051(2) 0.0394(19) 0.0006(17) 0.0114(17) -0.007(2)
C2 0.046(2) 0.047(2) 0.0424(19) -0.0044(17) 0.0077(17) -0.002(2)
C3 0.075(3) 0.052(3) 0.064(3) 0.002(2) 0.027(2) -0.014(3)
C4 0.212(10) 0.127(7) 0.114(5) 0.016(4) -0.017(6) -0.124(7)
C5 0.158(8) 0.070(5) 0.242(10) 0.068(5) 0.114(8) 0.022(5)
C6 0.188(8) 0.092(5) 0.123(5) 0.011(4) 0.099(5) -0.038(5)
C7 0.063(3) 0.038(2) 0.066(3) -0.0071(19) 0.021(2) -0.004(2)
C8 0.142(6) 0.054(3) 0.098(4) -0.024(3) 0.049(4) -0.005(4)
C9 0.100(5) 0.057(3) 0.091(4) 0.020(3) 0.009(3) 0.006(3)
C10 0.088(4) 0.057(3) 0.118(5) -0.007(3) 0.028(4) -0.021(3)
C11 0.049(3) 0.036(2) 0.089(3) -0.010(2) -0.002(2) 0.000(2)
C12 0.061(3) 0.054(3) 0.106(4) -0.023(3) -0.016(3) -0.011(3)
C13 0.056(5) 0.068(5) 0.128(6) -0.046(5) -0.052(5) 0.021(4)
C14 0.120(8) 0.134(9) 0.163(9) -0.061(8) -0.047(7) 0.001(8)
C15 0.088(8) 0.099(7) 0.170(10) -0.036(8) -0.040(7) -0.017(7)
C13' 0.061(7) 0.105(8) 0.138(8) -0.036(7) -0.030(7) -0.013(7)
C14' 0.117(8) 0.127(8) 0.178(8) -0.023(8) -0.072(7) 0.000(8)
C15' 0.108(9) 0.104(8) 0.143(9) -0.065(8) -0.027(7) -0.007(7)
C16 0.059(3) 0.107(4) 0.099(3) -0.005(3) 0.002(3) 0.020(3)
C17 0.072(3) 0.114(4) 0.104(3) 0.003(3) -0.012(2) 0.014(3)
C18 0.078(4) 0.113(4) 0.081(3) 0.017(4) -0.016(3) 0.001(4)
C18' 0.076(4) 0.112(4) 0.077(3) 0.015(4) -0.017(3) 0.000(4)
C19 0.078(3) 0.113(4) 0.059(2) 0.021(3) -0.007(2) -0.011(3)

loop_
_atom_type_symbol
_atom_type_description
_atom_type_scat_dispersion_real
_atom_type_scat_dispersion_imag
_atom_type_scat_source
C C 0.0033 0.0016 'International Tables Vol C Tables 4.2.6.8 and 6.1.1.4'
H H 0.0000 0.0000 'International Tables Vol C Tables 4.2.6.8 and 6.1.1.4'
N N 0.0061 0.0033 'International Tables Vol C Tables 4.2.6.8 and 6.1.1.4'
O O 0.0106 0.0060 'International Tables Vol C Tables 4.2.6.8 and 6.1.1.4'
P P 0.1023 0.0942 'International Tables Vol C Tables 4.2.6.8 and 6.1.1.4'
Ce Ce -0.2486 2.6331 'International Tables Vol C Tables 4.2.6.8 and 6.1.1.4'

loop_
_geom_angle_atom_site_label_1
_geom_angle_atom_site_label_2
_geom_angle_atom_site_label_3
_geom_angle
_geom_angle_site_symmetry_1
_geom_angle_site_symmetry_3
N2 Ce1 N2 171.66(14) 2_756 .
N2 Ce1 N3 94.59(11) 2_756 .
N2 Ce1 N3 93.42(11) . .
N2 Ce1 N3 93.42(11) 2_756 2_756
N2 Ce1 N3 94.59(11) . 2_756
N3 Ce1 N3 32.08(14) . 2_756
N2 Ce1 N1 31.81(10) 2_756 2_756
N2 Ce1 N1 139.89(11) . 2_756
N3 Ce1 N1 123.87(11) . 2_756
N3 Ce1 N1 124.58(11) 2_756 2_756
N2 Ce1 N1 139.89(11) 2_756 .
N2 Ce1 N1 31.81(10) . .
N3 Ce1 N1 124.58(11) . .
N3 Ce1 N1 123.87(11) 2_756 .
N1 Ce1 N1 108.36(15) 2_756 .
N2 Ce1 O1 86.59(10) 2_756 2_756
N2 Ce1 O1 91.25(10) . 2_756
N3 Ce1 O1 121.10(10) . 2_756
N3 Ce1 O1 89.02(10) 2_756 2_756
N1 Ce1 O1 82.04(10) 2_756 2_756
N1 Ce1 O1 80.46(10) . 2_756
N2 Ce1 O1 91.25(10) 2_756 .
N2 Ce1 O1 86.59(10) . .
N3 Ce1 O1 89.02(10) . .
N3 Ce1 O1 121.10(11) 2_756 .
N1 Ce1 O1 80.46(10) 2_756 .
N1 Ce1 O1 82.04(10) . .
O1 Ce1 O1 149.88(15) 2_756 .
C1 P1 C2 86.91(19) . .
C11 P2 C11 86.9(3) 2_756 .
C2 N1 N2 112.9(3) . .
C2 N1 Ce1 173.8(3) . .
N2 N1 Ce1 72.05(19) . .
C1 N2 N1 112.6(3) . .
C1 N2 Ce1 170.8(3) . .
N1 N2 Ce1 76.14(19) . .
C11 N3 N3 112.4(2) . 2_756
C11 N3 Ce1 173.6(3) . .
N3 N3 Ce1 73.96(7) 2_756 .
C16 O1 C19 108.5(4) . .
C16 O1 Ce1 127.7(3) . .
C19 O1 Ce1 123.8(3) . .
N2 C1 C3 118.6(4) . .
N2 C1 P1 113.9(3) . .
C3 C1 P1 127.5(3) . .
N1 C2 C7 119.6(3) . .
N1 C2 P1 113.7(3) . .
C7 C2 P1 126.6(3) . .
C5 C3 C6 110.3(5) . .
C5 C3 C4 109.1(7) . .
C6 C3 C4 110.1(6) . .
C5 C3 C1 110.3(5) . .
C6 C3 C1 110.1(4) . .
C4 C3 C1 106.9(4) . .
C3 C4 H4A 109.5 . .
C3 C4 H4B 109.5 . .
H4A C4 H4B 109.5 . .
C3 C4 H4C 109.5 . .
H4A C4 H4C 109.5 . .
H4B C4 H4C 109.5 . .
C3 C5 H5A 109.5 . .
C3 C5 H5B 109.5 . .
H5A C5 H5B 109.5 . .
C3 C5 H5C 109.5 . .
H5A C5 H5C 109.5 . .
H5B C5 H5C 109.5 . .
C3 C6 H6A 109.5 . .
C3 C6 H6B 109.5 . .
H6A C6 H6B 109.5 . .
C3 C6 H6C 109.5 . .
H6A C6 H6C 109.5 . .
H6B C6 H6C 109.5 . .
C2 C7 C10 109.9(4) . .
C2 C7 C8 110.6(4) . .
C10 C7 C8 108.2(5) . .
C2 C7 C9 108.8(4) . .
C10 C7 C9 110.3(4) . .
C8 C7 C9 109.0(5) . .
C7 C8 H8A 109.5 . .
C7 C8 H8B 109.5 . .
H8A C8 H8B 109.5 . .
C7 C8 H8C 109.5 . .
H8A C8 H8C 109.5 . .
H8B C8 H8C 109.5 . .
C7 C9 H9A 109.5 . .
C7 C9 H9B 109.5 . .
H9A C9 H9B 109.5 . .
C7 C9 H9C 109.5 . .
H9A C9 H9C 109.5 . .
H9B C9 H9C 109.5 . .
C7 C10 H10A 109.5 . .
C7 C10 H10B 109.5 . .
H10A C10 H10B 109.5 . .
C7 C10 H10C 109.5 . .
H10A C10 H10C 109.5 . .
H10B C10 H10C 109.5 . .
N3 C11 C12 120.6(4) . .
N3 C11 P2 114.1(3) . .
C12 C11 P2 125.2(3) . .
C13 C12 C15' 131.4(8) . .
C13 C12 C15 117.0(9) . .
C15' C12 C15 42.5(8) . .
C13 C12 C11 115.1(5) . .
C15' C12 C11 113.4(7) . .
C15 C12 C11 112.4(7) . .
C13 C12 C14' 72.7(9) . .
C15' C12 C14' 89.9(11) . .
C15 C12 C14' 126.8(9) . .
C11 C12 C14' 107.6(7) . .
C13 C12 C14 107.4(9) . .
C15' C12 C14 56.2(9) . .
C15 C12 C14 98.2(8) . .
C11 C12 C14 104.4(7) . .
C14' C12 C14 37.3(8) . .
C13 C12 C13' 78.5(8) . .
C15' C12 C13' 93.7(10) . .
C15 C12 C13' 51.6(8) . .
C11 C12 C13' 103.5(6) . .
C14' C12 C13' 144.2(9) . .
C14 C12 C13' 145.3(8) . .
C12 C13 H13A 109.5 . .
C12 C13 H13B 109.5 . .
C12 C13 H13C 109.5 . .
C12 C14 H14A 109.5 . .
C12 C14 H14B 109.5 . .
C12 C14 H14C 109.5 . .
C12 C15 H15A 109.5 . .
C12 C15 H15B 109.5 . .
C12 C15 H15C 109.5 . .
C12 C13' H13D 109.5 . .
C12 C13' H13E 109.5 . .
H13D C13' H13E 109.5 . .
C12 C13' H13F 109.5 . .
H13D C13' H13F 109.5 . .
H13E C13' H13F 109.5 . .
C12 C14' H14D 109.5 . .
C12 C14' H14E 109.5 . .
H14D C14' H14E 109.5 . .
C12 C14' H14F 109.5 . .
H14D C14' H14F 109.5 . .
H14E C14' H14F 109.5 . .
C12 C15' H15D 109.5 . .
C12 C15' H15E 109.5 . .
H15D C15' H15E 109.5 . .
C12 C15' H15F 109.5 . .
H15D C15' H15F 109.5 . .
H15E C15' H15F 109.5 . .
O1 C16 C17 107.8(5) . .
O1 C16 H16A 110.1 . .
C17 C16 H16A 110.1 . .
O1 C16 H16B 110.1 . .
C17 C16 H16B 110.1 . .
H16A C16 H16B 108.5 . .
C18 C17 C16 99.0(7) . .
C18 C17 C18' 32.6(7) . .
C16 C17 C18' 107.4(6) . .
C18 C17 H17A 111.9 . .
C16 C17 H17A 111.1 . .
C18' C17 H17A 131.7 . .
C18 C17 H17B 111.4 . .
C16 C17 H17B 112.5 . .
C18' C17 H17B 79.2 . .
H17A C17 H17B 110.6 . .
C18 C17 H17C 85.6 . .
C16 C17 H17C 110.3 . .
C18' C17 H17C 111.0 . .
H17A C17 H17C 27.2 . .
H17B C17 H17C 130.2 . .
C18 C17 H17D 139.1 . .
C16 C17 H17D 110.1 . .
C18' C17 H17D 108.9 . .
H17A C17 H17D 84.1 . .
H17B C17 H17D 30.9 . .
H17C C17 H17D 109.2 . .
C17 C18 C19 105.4(8) . .
C17 C18 H18A 110.7 . .
C19 C18 H18A 110.7 . .
C17 C18 H18B 110.7 . .
C19 C18 H18B 110.7 . .
H18A C18 H18B 108.8 . .
C19 C18' C17 102.9(7) . .
C19 C18' H18C 111.2 . .
C17 C18' H18C 111.2 . .
C19 C18' H18D 111.2 . .
C17 C18' H18D 111.2 . .
H18C C18' H18D 109.1 . .
O1 C19 C18' 108.2(6) . .
O1 C19 C18 100.7(6) . .
C18' C19 C18 32.1(7) . .
O1 C19 H19A 111.6 . .
C18' C19 H19A 78.8 . .
C18 C19 H19A 110.4 . .
O1 C19 H19B 117.2 . .
C18' C19 H19B 126.8 . .
C18 C19 H19B 110.0 . .
H19A C19 H19B 106.9 . .
O1 C19 H19C 110.6 . .
C18' C19 H19C 107.3 . .
C18 C19 H19C 136.7 . .
H19A C19 H19C 30.1 . .
H19B C19 H19C 81.9 . .
O1 C19 H19D 109.2 . .
C18' C19 H19D 110.4 . .
C18 C19 H19D 84.6 . .
H19A C19 H19D 132.4 . .
H19B C19 H19D 29.7 . .
H19C C19 H19D 111.2 . .

loop_
_geom_bond_atom_site_label_1
_geom_bond_atom_site_label_2
_geom_bond_distance
_geom_bond_site_symmetry_2
Ce1 N2 2.480(3) 2_756
Ce1 N2 2.480(3) .
Ce1 N3 2.504(3) .
Ce1 N3 2.504(3) 2_756
Ce1 N1 2.531(3) 2_756
Ce1 N1 2.531(3) .
Ce1 O1 2.532(3) 2_756
Ce1 O1 2.532(3) .
P1 C1 1.740(4) .
P1 C2 1.752(4) .
P2 C11 1.745(5) 2_756
P2 C11 1.745(5) .
N1 C2 1.324(5) .
N1 N2 1.374(4) .
N2 C1 1.332(5) .
N3 C11 1.332(5) .
N3 N3 1.384(6) 2_756
O1 C16 1.431(6) .
O1 C19 1.447(5) .
C1 C3 1.541(6) .
C2 C7 1.528(6) .
C3 C5 1.487(9) .
C3 C6 1.501(7) .
C3 C4 1.524(8) .
C4 H4A 0.9600 .
C4 H4B 0.9600 .
C4 H4C 0.9600 .
C5 H5A 0.9600 .
C5 H5B 0.9600 .
C5 H5C 0.9600 .
C6 H6A 0.9600 .
C6 H6B 0.9600 .
C6 H6C 0.9600 .
C7 C10 1.528(7) .
C7 C8 1.530(7) .
C7 C9 1.534(7) .
C8 H8A 0.9600 .
C8 H8B 0.9600 .
C8 H8C 0.9600 .
C9 H9A 0.9600 .
C9 H9B 0.9600 .
C9 H9C 0.9600 .
C10 H10A 0.9600 .
C10 H10B 0.9600 .
C10 H10C 0.9600 .
C11 C12 1.523(6) .
C12 C13 1.441(9) .
C12 C15' 1.483(12) .
C12 C15 1.511(13) .
C12 C14' 1.568(15) .
C12 C14 1.617(14) .
C12 C13' 1.650(14) .
C13 H13A 0.9600 .
C13 H13B 0.9600 .
C13 H13C 0.9600 .
C14 H14A 0.9600 .
C14 H14B 0.9600 .
C14 H14C 0.9600 .
C15 H15A 0.9600 .
C15 H15B 0.9600 .
C15 H15C 0.9600 .
C13' H13D 0.9600 .
C13' H13E 0.9600 .
C13' H13F 0.9600 .
C14' H14D 0.9600 .
C14' H14E 0.9600 .
C14' H14F 0.9600 .
C15' H15D 0.9600 .
C15' H15E 0.9600 .
C15' H15F 0.9600 .
C16 C17 1.472(7) .
C16 H16A 0.9700 .
C16 H16B 0.9700 .
C17 C18 1.430(12) .
C17 C18' 1.552(12) .
C17 H17A 0.9623 .
C17 H17B 0.9707 .
C17 H17C 0.9681 .
C17 H17D 0.9750 .
C18 C19 1.561(12) .
C18 H18A 0.9700 .
C18 H18B 0.9700 .
C18' C19 1.491(11) .
C18' H18C 0.9700 .
C18' H18D 0.9700 .
C19 H19A 0.9776 .
C19 H19B 1.0096 .
C19 H19C 0.9626 .
C19 H19D 0.9490 .

loop_
_geom_torsion_atom_site_label_1
_geom_torsion_atom_site_label_2
_geom_torsion_atom_site_label_3
_geom_torsion_atom_site_label_4
_geom_torsion
_geom_torsion_site_symmetry_1
_geom_torsion_site_symmetry_4
N2 Ce1 N1 C2 -38(3) 2_756 .
N2 Ce1 N1 C2 143(3) . .
N3 Ce1 N1 C2 156(2) . .
N3 Ce1 N1 C2 117(3) 2_756 .
N1 Ce1 N1 C2 -44(2) 2_756 .
O1 Ce1 N1 C2 35(3) 2_756 .
O1 Ce1 N1 C2 -121(3) . .
N2 Ce1 N1 N2 178.82(5) 2_756 .
N3 Ce1 N1 N2 13.1(3) . .
N3 Ce1 N1 N2 -25.9(2) 2_756 .
N1 Ce1 N1 N2 173.5(2) 2_756 .
O1 Ce1 N1 N2 -108.2(2) 2_756 .
O1 Ce1 N1 N2 96.4(2) . .
C2 N1 N2 C1 1.4(5) . .
Ce1 N1 N2 C1 177.3(3) . .
C2 N1 N2 Ce1 -175.9(3) . .
N2 Ce1 N2 C1 -169.2(18) 2_756 .
N3 Ce1 N2 C1 26.8(18) . .
N3 Ce1 N2 C1 -5.3(18) 2_756 .
N1 Ce1 N2 C1 -173.6(17) 2_756 .
N1 Ce1 N2 C1 -164.0(19) . .
O1 Ce1 N2 C1 -94.4(18) 2_756 .
O1 Ce1 N2 C1 115.6(18) . .
N2 Ce1 N2 N1 -5.3(2) 2_756 .
N3 Ce1 N2 N1 -169.2(2) . .
N3 Ce1 N2 N1 158.7(2) 2_756 .
N1 Ce1 N2 N1 -9.6(4) 2_756 .
O1 Ce1 N2 N1 69.5(2) 2_756 .
O1 Ce1 N2 N1 -80.4(2) . .
N2 Ce1 N3 C11 -91(3) 2_756 .
N2 Ce1 N3 C11 87(3) . .
N3 Ce1 N3 C11 -180(100) 2_756 .
N1 Ce1 N3 C11 -77(3) 2_756 .
N1 Ce1 N3 C11 80(3) . .
O1 Ce1 N3 C11 -179(100) 2_756 .
O1 Ce1 N3 C11 0(3) . .
N2 Ce1 N3 N3 89.1(3) 2_756 2_756
N2 Ce1 N3 N3 -93.2(3) . 2_756
N1 Ce1 N3 N3 102.5(3) 2_756 2_756
N1 Ce1 N3 N3 -100.1(3) . 2_756
O1 Ce1 N3 N3 0.4(3) 2_756 2_756
O1 Ce1 N3 N3 -179.7(3) . 2_756
N2 Ce1 O1 C16 -169.4(4) 2_756 .
N2 Ce1 O1 C16 2.5(4) . .
N3 Ce1 O1 C16 96.0(4) . .
N3 Ce1 O1 C16 95.8(4) 2_756 .
N1 Ce1 O1 C16 -139.4(4) 2_756 .
N1 Ce1 O1 C16 -29.1(4) . .
O1 Ce1 O1 C16 -84.1(4) 2_756 .
N2 Ce1 O1 C19 9.6(4) 2_756 .
N2 Ce1 O1 C19 -178.5(4) . .
N3 Ce1 O1 C19 -85.0(4) . .
N3 Ce1 O1 C19 -85.2(4) 2_756 .
N1 Ce1 O1 C19 39.6(4) 2_756 .
N1 Ce1 O1 C19 149.9(4) . .
O1 Ce1 O1 C19 94.9(4) 2_756 .
N1 N2 C1 C3 176.6(4) . .
Ce1 N2 C1 C3 -20(2) . .
N1 N2 C1 P1 -1.3(5) . .
Ce1 N2 C1 P1 161.8(16) . .
C2 P1 C1 N2 0.7(3) . .
C2 P1 C1 C3 -176.9(4) . .
N2 N1 C2 C7 -177.5(4) . .
Ce1 N1 C2 C7 41(3) . .
N2 N1 C2 P1 -0.8(4) . .
Ce1 N1 C2 P1 -142(2) . .
C1 P1 C2 N1 0.1(3) . .
C1 P1 C2 C7 176.4(4) . .
N2 C1 C3 C5 52.0(7) . .
P1 C1 C3 C5 -130.4(5) . .
N2 C1 C3 C6 173.9(5) . .
P1 C1 C3 C6 -8.5(7) . .
N2 C1 C3 C4 -66.4(7) . .
P1 C1 C3 C4 111.1(6) . .
N1 C2 C7 C10 -49.6(6) . .
P1 C2 C7 C10 134.2(4) . .
N1 C2 C7 C8 -169.0(4) . .
P1 C2 C7 C8 14.8(6) . .
N1 C2 C7 C9 71.2(5) . .
P1 C2 C7 C9 -104.9(4) . .
N3 N3 C11 C12 179.8(5) 2_756 .
Ce1 N3 C11 C12 0(3) . .
N3 N3 C11 P2 0.0(6) 2_756 .
Ce1 N3 C11 P2 180(100) . .
C11 P2 C11 N3 0.0(2) 2_756 .
C11 P2 C11 C12 -179.8(6) 2_756 .
N3 C11 C12 C13 -24.2(9) . .
P2 C11 C12 C13 155.6(7) . .
N3 C11 C12 C15' 152.3(11) . .
P2 C11 C12 C15' -27.9(12) . .
N3 C11 C12 C15 -161.3(9) . .
P2 C11 C12 C15 18.5(11) . .
N3 C11 C12 C14' 54.5(10) . .
P2 C11 C12 C14' -125.7(9) . .
N3 C11 C12 C14 93.3(9) . .
P2 C11 C12 C14 -86.9(9) . .
N3 C11 C12 C13' -107.6(8) . .
P2 C11 C12 C13' 72.2(8) . .
C19 O1 C16 C17 17.9(7) . .
Ce1 O1 C16 C17 -162.9(4) . .
O1 C16 C17 C18 -37.8(9) . .
O1 C16 C17 C18' -5.4(10) . .
C16 C17 C18 C19 42.4(10) . .
C18' C17 C18 C19 -65.8(12) . .
C18 C17 C18' C19 70.9(12) . .
C16 C17 C18' C19 -8.5(11) . .
C16 O1 C19 C18' -23.9(9) . .
Ce1 O1 C19 C18' 156.9(7) . .
C16 O1 C19 C18 8.3(8) . .
Ce1 O1 C19 C18 -170.9(6) . .
C17 C18' C19 O1 19.3(11) . .
C17 C18' C19 C18 -61.5(11) . .
C17 C18 C19 O1 -32.7(10) . .
C17 C18 C19 C18' 74.7(13) . .
